data_1556906
loop_
_publ_author_name
'Zhang, Zhihui'
'Tizzard, Graham J.'
'Williams, J. A. Gareth'
'Goldup, Stephen M.'

_publ_section_title
;
 Rotaxane PtII-complexes: mechanical bonding for chemically robust
 luminophores and stimuli responsive behaviour
;
_journal_issue 7
_journal_name_full 'Chemical Science'
_journal_page_first 1839
_journal_page_last 1847
_journal_paper_doi 10.1039/C9SC05507J
_journal_volume 11
_journal_year 2020
_chemical_formula_moiety 'C67 H77 Ag N7 O5 Pt, 5(F3 Sb0.5)'
_chemical_formula_sum 'C67 H77 Ag F15 N7 O5 Pt Sb2.5'
_chemical_formula_weight 1952.69
_space_group_crystal_system triclinic
_space_group_IT_number 2
_space_group_name_Hall '-P 1'
_space_group_name_H-M_alt 'P -1'
_atom_sites_solution_hydrogens geom
_atom_sites_solution_primary dual
_audit_creation_date 2019-06-20
_audit_creation_method
;
Olex2 1.2
(compiled 2018.05.29 svn.r3508 for OlexSys, GUI svn.r5506)
;
_audit_update_record
;
2019-10-24 deposited with the CCDC.	2020-01-02 downloaded from the CCDC.
;
_cell_angle_alpha 88.810(3)
_cell_angle_beta 89.789(3)
_cell_angle_gamma 83.438(3)
_cell_formula_units_Z 2
_cell_length_a 13.0371(5)
_cell_length_b 18.3984(8)
_cell_length_c 18.4639(8)
_cell_measurement_reflns_used 17360
_cell_measurement_temperature 100(2)
_cell_measurement_theta_max 26.4120
_cell_measurement_theta_min 1.9200
_cell_volume 4398.8(3)
_computing_cell_refinement 'CrysAlisPro 1.171.39.46b (Rigaku OD, 2018)'
_computing_data_collection 'CrysAlisPro 1.171.39.46b (Rigaku OD, 2018)'
_computing_data_reduction 'CrysAlisPro 1.171.39.46b (Rigaku OD, 2018)'
_computing_molecular_graphics 'Olex2 (Dolomanov et al., 2009)'
_computing_publication_material 'Olex2 (Dolomanov et al., 2009)'
_computing_structure_refinement 'ShelXL (Sheldrick, 2015)'
_computing_structure_solution 'ShelXT (Sheldrick, 2015)'
_diffrn_ambient_temperature 100(2)
_diffrn_detector 'hybrid pixel detector'
_diffrn_detector_area_resol_mean 10
_diffrn_detector_dtime 0.000
_diffrn_detector_type 'Rigaku, HyPix 6000'
_diffrn_measured_fraction_theta_full 0.999
_diffrn_measured_fraction_theta_max 0.999
_diffrn_measurement_details
;
List of Runs (angles in degrees, time in seconds):

  # Type    Start    End  Width  t~exp~   \w     \q     \k     \f   Frames
#--------------------------------------------------------------------------
  1  \w    -97.00  29.00   0.50   10.00    --   -7.70 -70.00 -60.00  252
  2  \w    -97.00  26.00   0.50   10.00    --   -7.70 -57.00 120.00  246
  3  \w    -75.00  82.00   0.50   10.00    --   -7.70  19.00 -30.00  314
  4  \w    -75.00  82.00   0.50   10.00    --   -7.70  19.00 150.00  314
  5  \w    -41.00 -16.00   0.50   10.00    --   -7.70  57.00  30.00   50
  6  \w    -44.00  82.00   0.50   10.00    --   -7.70  70.00-150.00  252
;
_diffrn_measurement_device 'four-circle diffractometer'
_diffrn_measurement_device_details 'Rigaku, AFC12 \k goniometer'
_diffrn_measurement_device_type Ros_HyPix
_diffrn_measurement_method 'profile data from \w-scans'
_diffrn_measurement_specimen_support 'MiTeGen MicroLoop'
_diffrn_orient_matrix_type 'CrysAlisPro convention (1999,Acta A55,543-557)'
_diffrn_orient_matrix_UB_11 -0.0411462000
_diffrn_orient_matrix_UB_12 0.0164259000
_diffrn_orient_matrix_UB_13 0.0215037000
_diffrn_orient_matrix_UB_21 -0.0133337000
_diffrn_orient_matrix_UB_22 0.0263102000
_diffrn_orient_matrix_UB_23 -0.0280148000
_diffrn_orient_matrix_UB_31 -0.0335918000
_diffrn_orient_matrix_UB_32 -0.0233351000
_diffrn_orient_matrix_UB_33 -0.0151398000
_diffrn_radiation_collimation 0.2
_diffrn_radiation_monochromator 'Confocal mirrors, VHF Varimax'
_diffrn_radiation_probe x-ray
_diffrn_radiation_type MoK\a
_diffrn_radiation_wavelength 0.71073
_diffrn_reflns_av_R_equivalents 0.0727
_diffrn_reflns_av_unetI/netI 0.0510
_diffrn_reflns_Laue_measured_fraction_full 0.999
_diffrn_reflns_Laue_measured_fraction_max 0.999
_diffrn_reflns_limit_h_max 15
_diffrn_reflns_limit_h_min -15
_diffrn_reflns_limit_k_max 21
_diffrn_reflns_limit_k_min -21
_diffrn_reflns_limit_l_max 21
_diffrn_reflns_limit_l_min -21
_diffrn_reflns_number 85505
_diffrn_reflns_point_group_measured_fraction_full 0.999
_diffrn_reflns_point_group_measured_fraction_max 0.999
_diffrn_reflns_theta_full 25.027
_diffrn_reflns_theta_max 25.027
_diffrn_reflns_theta_min 2.116
_diffrn_source 'Rotating Anode'
_diffrn_source_current 55.0
_diffrn_source_power 2.475
_diffrn_source_target Mo
_diffrn_source_type 'Rigaku FRE+'
_diffrn_source_voltage 45.0
_exptl_absorpt_coefficient_mu 2.637
_exptl_absorpt_correction_T_max 1.00000
_exptl_absorpt_correction_T_min 0.59489
_exptl_absorpt_correction_type multi-scan
_exptl_absorpt_process_details
;
CrysAlisPro 1.171.39.46b (Rigaku Oxford Diffraction, 2018)
Empirical absorption correction using spherical harmonics,
 implemented in SCALE3 ABSPACK scaling algorithm.
;
_exptl_crystal_colour 'clear pale yellow'
_exptl_crystal_density_diffrn 1.474
_exptl_crystal_description block
_exptl_crystal_F_000 1911
_exptl_crystal_size_max 0.3
_exptl_crystal_size_mid 0.2
_exptl_crystal_size_min 0.08
_refine_diff_density_max 6.968
_refine_diff_density_min -2.474
_refine_diff_density_rms 0.169
_refine_ls_extinction_method none
_refine_ls_goodness_of_fit_ref 1.040
_refine_ls_hydrogen_treatment constr
_refine_ls_matrix_type full
_refine_ls_number_parameters 940
_refine_ls_number_reflns 15515
_refine_ls_number_restraints 1177
_refine_ls_restrained_S_all 1.007
_refine_ls_R_factor_all 0.0804
_refine_ls_R_factor_gt 0.0651
_refine_ls_shift/su_max 0.001
_refine_ls_shift/su_mean 0.000
_refine_ls_structure_factor_coef Fsqd
_refine_ls_weighting_details 'w=1/[\s^2^(Fo^2^)+(0.0944P)^2^+27.3760P] where P=(Fo^2^+2Fc^2^)/3'
_refine_ls_weighting_scheme calc
_refine_ls_wR_factor_gt 0.1632
_refine_ls_wR_factor_ref 0.1722
_reflns_Friedel_coverage 0.000
_reflns_number_gt 12452
_reflns_number_total 15515
_reflns_threshold_expression 'I > 2\s(I)'
_cod_data_source_file c9sc05507j2.cif
_cod_data_source_block 20180519zz1
_cod_depositor_comments
;Adding full bibliography for 1556900--1556906.cif.

 Adding full bibliography for 1556900--1556906.cif.
;
_cod_original_formula_sum 'C67 H77 Ag F15 N7 O5 Pt Sb2.50'
_cod_database_code 1556906
_shelx_shelxl_version_number 2018/3
_chemical_oxdiff_formula 'Pt C60 H N O Ag'
_shelx_space_group_comment
;
The symmetry employed for this shelxl refinement is uniquely defined
by the following loop, which should always be used as a source of
symmetry information in preference to the above space-group names.
They are only intended as comments.
;
_shelx_estimated_absorpt_t_max 0.817
_shelx_estimated_absorpt_t_min 0.505
_reflns_odcompleteness_completeness 99.98
_reflns_odcompleteness_iscentric 1
_reflns_odcompleteness_theta 27.42
_olex2_refinement_description
;
1. Fixed Uiso
 At 1.2 times of:
  All C(H) groups, All C(H,H) groups
 At 1.5 times of:
  All C(H,H,H) groups
2. Restrained distances
 O01H-C4 \\sim O01H-C4A
 with sigma of 0.02
 O01Z-C7 \\sim O01Z-C7A
 with sigma of 0.02
 C4-C7 \\sim C4A-C7A
 with sigma of 0.02
 O01H-C7 \\sim O01H-C7A
 with sigma of 0.04
 O01Z-C4 \\sim O01Z-C4A
 with sigma of 0.04
 O00Z-C16 \\sim O00Z-C16A
 with sigma of 0.02
 O01H-C19 \\sim O01H-C19A
 with sigma of 0.02
 C16-C19 \\sim C16A-C19A
 with sigma of 0.02
 O00Z-C19 \\sim O00Z-C19A
 with sigma of 0.04
 O01H-C16 \\sim O01H-C16A
 with sigma of 0.04
3. Rigid bond restraints
 All non-hydrogen atoms
 with sigma for 1-2 distances of 0.01 and sigma for 1-3 distances of 0.01
4. Rigid body (RIGU) restrains
 C16, C19, O01H, C4, C7, O01Z, C02O
 with sigma for 1-2 distances of 0.001 and sigma for 1-3 distances of 0.001
 All non-hydrogen atoms
 with sigma for 1-2 distances of 0.004 and sigma for 1-3 distances of 0.004
5. Others
 Sof(C4A)=Sof(H4Aa)=Sof(H4Ab)=Sof(C7A)=Sof(H7Aa)=Sof(H7Ab)=1-FVAR(1)
 Sof(C4)=Sof(H4a)=Sof(H4b)=Sof(C7)=Sof(H7a)=Sof(H7b)=FVAR(1)
 Sof(C19A)=Sof(H19c)=Sof(H19d)=Sof(C16A)=Sof(H16c)=Sof(H16d)=1-FVAR(2)
 Sof(C16)=Sof(H16a)=Sof(H16b)=Sof(C19)=Sof(H19a)=Sof(H19b)=FVAR(2)
6.a Secondary CH2 refined with riding coordinates:
 C027(H02m,H02n), C029(H02o,H02p), C02A(H02q,H02r), C16(H16a,H16b), C19(H19a,
 H19b), C4(H4a,H4b), C7(H7a,H7b), C4A(H4Aa,H4Ab), C7A(H7Aa,H7Ab), C19A(H19c,
 H19d), C16A(H16c,H16d)
6.b Aromatic/amide H refined with riding coordinates:
 C00L(H00L), C00N(H00N), C00W(H00W), C00Y(H00Y), C013(H013), C014(H014),
 C015(H015), C016(H016), C018(H018), C01A(H01A), C01B(H01B), C01C(H01C),
 C01I(H01I), C01K(H01K), C01L(H01L), C01M(H01M), C01O(H01O), C01U(H01U),
 C01V(H01V), C026(H026), C02O(H1aa), C0AA(H0Ab), C2AA(H2AA), C6(H6)
6.c Idealised Me refined as rotating group:
 C01N(H01d,H01e,H01f), C01Q(H01g,H01h,H01j), C020(H02a,H02b,H02c), C022(H02d,
 H02e,H02f), C024(H02g,H02h,H02i), C025(H02j,H02k,H02l), C02C(H02s,H02t,H02u),
 C02D(H02v,H02w,H02x), C02G(H02y,H,Ha), C02I(H02z,Hb,Hc), C02J(H02,Hd,He),
 C02N(H0aa,Hf,Hg), C5(H5a,H5b,H5c)
;
_olex2_submission_special_instructions 'No special instructions were received'
_oxdiff_exptl_absorpt_empirical_details
;
Empirical correction (ABSPACK) includes:
- Absorption correction using spherical harmonics
- Frame scaling
;
_oxdiff_exptl_absorpt_empirical_full_max 1.629
_oxdiff_exptl_absorpt_empirical_full_min 0.615

loop_
_space_group_symop_operation_xyz
'x, y, z'
'-x, -y, -z'

loop_
_atom_site_label
_atom_site_type_symbol
_atom_site_fract_x
_atom_site_fract_y
_atom_site_fract_z
_atom_site_U_iso_or_equiv
_atom_site_adp_type
_atom_site_occupancy
_atom_site_site_symmetry_order
_atom_site_calc_flag
_atom_site_refinement_flags_posn
_atom_site_refinement_flags_adp
_atom_site_refinement_flags_occupancy
_atom_site_disorder_assembly
_atom_site_disorder_group
Pt01 Pt 0.40038(2) 0.63772(2) 0.54182(2) 0.02703(11) Uani 1 1 d . U . . .
Sb02 Sb 1.000000 0.500000 0.500000 0.03125(19) Uani 1 2 d S TU P . .
Ag03 Ag 0.55441(5) 0.72509(4) 0.58324(5) 0.0441(2) Uani 1 1 d . U . . .
Sb04 Sb 0.97223(6) 0.91183(4) 0.27446(4) 0.0575(2) Uani 1 1 d . U . . .
Sb05 Sb 0.55685(10) 0.67237(7) 1.11696(5) 0.0982(4) Uani 1 1 d . U . . .
F006 F 1.0578(4) 0.5711(3) 0.4448(3) 0.0438(12) Uani 1 1 d . U . . .
F007 F 0.9286(4) 0.5726(3) 0.5543(3) 0.0504(14) Uani 1 1 d . U . . .
F008 F 1.1104(4) 0.4967(3) 0.5645(3) 0.0471(13) Uani 1 1 d . U . . .
N009 N 0.4182(5) 0.8042(3) 0.6186(4) 0.0272(13) Uani 1 1 d . U . . .
N00A N 0.3275(5) 0.6610(4) 0.6369(4) 0.0289(13) Uani 1 1 d . U . . .
N00B N 0.4835(5) 0.6056(3) 0.4580(4) 0.0287(12) Uani 1 1 d . U . . .
N00C N 0.2916(5) 0.6048(3) 0.6679(3) 0.0249(12) Uani 1 1 d . U . . .
N00D N 0.2960(5) 0.6751(3) 0.4543(4) 0.0284(12) Uani 1 1 d . U . . .
O00E O 0.6479(5) 0.5362(4) 0.7674(4) 0.0591(18) Uani 1 1 d . U . . .
N00F N 0.2575(5) 0.6277(4) 0.7321(4) 0.0300(13) Uani 1 1 d . U . . .
N00G N 0.7146(5) 0.7220(4) 0.5502(5) 0.0418(18) Uani 1 1 d . U . . .
O00H O 0.0139(5) 0.7784(4) 0.7209(4) 0.0500(16) Uani 1 1 d . U . . .
C00I C 0.5779(7) 0.5700(4) 0.4710(5) 0.0366(16) Uani 1 1 d . U . . .
C00J C 0.3169(5) 0.7196(4) 0.6807(4) 0.0266(14) Uani 1 1 d . U . . .
C00K C 0.4383(6) 0.8734(4) 0.6042(5) 0.0320(16) Uani 1 1 d . U . . .
C00L C 0.1282(6) 0.8066(4) 0.5441(5) 0.0323(16) Uani 1 1 d . U . . .
H00L H 0.144323 0.843655 0.512464 0.039 Uiso 1 1 calc R . . . .
C00M C 0.2045(6) 0.7163(4) 0.4565(5) 0.0320(15) Uani 1 1 d . U . . .
C00N C 0.0797(7) 0.8252(5) 0.6075(5) 0.0373(18) Uani 1 1 d . U . . .
H00N H 0.063867 0.874143 0.619248 0.045 Uiso 1 1 calc R . . . .
C00O C 0.3411(6) 0.6583(4) 0.3891(5) 0.0316(15) Uani 1 1 d . U . . .
C00P C 0.5206(6) 0.8825(4) 0.5506(5) 0.0289(15) Uani 1 1 d . U . . .
F00U F 0.9498(8) 0.9965(4) 0.3288(5) 0.099(3) Uani 1 1 d . U . . .
C00V C 0.1546(6) 0.7340(4) 0.5247(5) 0.0292(15) Uani 1 1 d . U . . .
C00W C 0.6409(7) 0.5495(5) 0.4117(5) 0.0378(17) Uani 1 1 d . U . . .
H00W H 0.707655 0.526773 0.418723 0.045 Uiso 1 1 calc R . . . .
C00X C 0.2144(6) 0.5776(4) 0.7816(4) 0.0311(16) Uani 1 1 d . U . . .
C00Y C 0.6031(7) 0.5634(5) 0.3437(5) 0.0395(18) Uani 1 1 d . U . . .
H00Y H 0.644399 0.550355 0.303852 0.047 Uiso 1 1 calc R . . . .
O00Z O 0.1259(7) 0.8286(4) 0.8391(4) 0.069(2) Uani 1 1 d D U . . .
C010 C 0.7698(6) 0.9706(5) 0.5437(5) 0.0367(17) Uani 1 1 d . U . . .
C011 C 0.4444(6) 0.6190(4) 0.3912(5) 0.0333(16) Uani 1 1 d . U . . .
C012 C 0.3432(6) 0.7930(4) 0.6654(4) 0.0290(15) Uani 1 1 d . U . . .
C013 C 0.2701(6) 0.6973(5) 0.7424(5) 0.0330(16) Uani 1 1 d . U . . .
H013 H 0.251125 0.725012 0.782845 0.040 Uiso 1 1 calc R . . . .
C014 C 0.5034(7) 0.5968(4) 0.3334(5) 0.0362(17) Uani 1 1 d . U . . .
H014 H 0.476945 0.604012 0.286818 0.043 Uiso 1 1 calc R . . . .
C015 C 0.1563(7) 0.7407(5) 0.3908(5) 0.0377(18) Uani 1 1 d . U . . .
H015 H 0.093755 0.770562 0.391736 0.045 Uiso 1 1 calc R . . . .
C016 C 0.6012(6) 0.9218(4) 0.5687(5) 0.0294(16) Uani 1 1 d . U . . .
H016 H 0.602682 0.942504 0.614194 0.035 Uiso 1 1 calc R . . . .
C018 C 0.1248(6) 0.6795(4) 0.5711(5) 0.0318(16) Uani 1 1 d . U . . .
H018 H 0.139766 0.630661 0.558984 0.038 Uiso 1 1 calc R . . . .
C01A C 0.1657(6) 0.5225(4) 0.7549(5) 0.0309(16) Uani 1 1 d . U . . .
H01A H 0.157437 0.518521 0.705180 0.037 Uiso 1 1 calc R . . . .
C01B C 0.0744(6) 0.6970(5) 0.6336(5) 0.0352(17) Uani 1 1 d . U . . .
H01B H 0.052943 0.660041 0.663082 0.042 Uiso 1 1 calc R . . . .
C01C C 0.2930(7) 0.6791(5) 0.3251(5) 0.0404(18) Uani 1 1 d . U . . .
H01C H 0.323320 0.664818 0.281199 0.049 Uiso 1 1 calc R . . . .
C01D C 0.6789(6) 0.9304(4) 0.5196(5) 0.0320(16) Uani 1 1 d . U . . .
C01E C 0.1283(7) 0.4720(5) 0.8022(5) 0.0375(18) Uani 1 1 d . U . . .
C01F C 0.5915(6) 0.8610(4) 0.4322(5) 0.0339(16) Uani 1 1 d . U . . .
F01G F 0.9349(8) 0.8539(5) 0.3493(5) 0.108(3) Uani 1 1 d . U . . .
O01H O 0.3228(8) 0.7624(6) 0.8864(5) 0.092(3) Uani 1 1 d D U . . .
C01I C 0.3895(6) 0.9307(5) 0.6393(5) 0.0371(18) Uani 1 1 d . U . . .
H01I H 0.406609 0.977592 0.629311 0.045 Uiso 1 1 calc R . . . .
C01J C 0.0540(6) 0.7700(5) 0.6545(5) 0.0356(17) Uani 1 1 d . U . . .
C01K C 0.5177(6) 0.8525(4) 0.4829(5) 0.0305(16) Uani 1 1 d . U . . .
H01K H 0.463877 0.825613 0.471641 0.037 Uiso 1 1 calc R . . . .
C01L C 0.6747(6) 0.8998(4) 0.4529(5) 0.0328(16) Uani 1 1 d . U . . .
H01L H 0.727985 0.904471 0.420093 0.039 Uiso 1 1 calc R . . . .
C01M C 0.1996(7) 0.7214(5) 0.3266(5) 0.044(2) Uani 1 1 d . U . . .
H01M H 0.166189 0.736710 0.283556 0.053 Uiso 1 1 calc R . . . .
C01N C 0.8846(7) 0.7338(6) 0.4843(6) 0.047(2) Uani 1 1 d . U . . .
H01D H 0.878279 0.779041 0.456938 0.070 Uiso 1 1 calc GR . . . .
H01E H 0.901458 0.693768 0.452182 0.070 Uiso 1 1 calc GR . . . .
H01F H 0.938327 0.734071 0.519664 0.070 Uiso 1 1 calc GR . . . .
C01O C 0.2294(7) 0.5849(6) 0.8545(5) 0.047(2) Uani 1 1 d . U . . .
H01O H 0.264247 0.622805 0.870782 0.056 Uiso 1 1 calc R . . . .
C01P C 0.7883(6) 0.7255(4) 0.5203(6) 0.039(2) Uani 1 1 d . U . . .
C01Q C 0.8487(7) 0.9766(5) 0.4852(6) 0.049(2) Uani 1 1 d . U . . .
H01G H 0.865300 0.929799 0.463442 0.073 Uiso 1 1 calc GR . . . .
H01H H 0.909927 0.992130 0.505772 0.073 Uiso 1 1 calc GR . . . .
H01J H 0.821363 1.011722 0.449061 0.073 Uiso 1 1 calc GR . . . .
F01R F 1.0119(9) 0.9697(5) 0.1981(5) 0.125(3) Uani 1 1 d . U . . .
C01T C 0.5876(7) 0.8293(5) 0.3571(5) 0.0408(18) Uani 1 1 d . U . . .
C01U C 0.3145(7) 0.9207(5) 0.6897(5) 0.044(2) Uani 1 1 d . U . . .
H01U H 0.281066 0.959800 0.714862 0.053 Uiso 1 1 calc R . . . .
C01V C 0.2909(7) 0.8506(5) 0.7017(5) 0.0397(19) Uani 1 1 d . U . . .
H01V H 0.239169 0.841960 0.734487 0.048 Uiso 1 1 calc R . . . .
C01W C 0.0736(8) 0.4104(5) 0.7726(5) 0.0430(19) Uani 1 1 d . U . . .
F01X F 0.6165(8) 0.5927(7) 1.1743(5) 0.136(4) Uani 1 1 d . U . . .
F01Y F 1.0009(10) 0.8304(5) 0.2213(6) 0.134(3) Uani 1 1 d . U . . .
O01Z O 0.4899(8) 0.6559(6) 0.8300(6) 0.102(3) Uani 1 1 d D U . . .
C020 C 0.7291(7) 1.0472(5) 0.5664(6) 0.042(2) Uani 1 1 d . U . . .
H02A H 0.700163 1.074733 0.525112 0.063 Uiso 1 1 calc GR . . . .
H02B H 0.784536 1.070922 0.585774 0.063 Uiso 1 1 calc GR . . . .
H02C H 0.676660 1.044549 0.602708 0.063 Uiso 1 1 calc GR . . . .
F021 F 0.4398(9) 0.6716(9) 1.1716(6) 0.173(5) Uani 1 1 d . U . . .
C022 C 0.1354(9) 0.3722(5) 0.7136(6) 0.053(2) Uani 1 1 d . U . . .
H02D H 0.139361 0.405279 0.673004 0.079 Uiso 1 1 calc GR . . . .
H02E H 0.102917 0.330670 0.698827 0.079 Uiso 1 1 calc GR . . . .
H02F H 0.203769 0.356161 0.730901 0.079 Uiso 1 1 calc GR . . . .
C023 C 0.1937(8) 0.5372(6) 0.9031(5) 0.048(2) Uani 1 1 d . U . . .
C024 C -0.0300(8) 0.4430(6) 0.7404(7) 0.060(3) Uani 1 1 d . U . . .
H02G H -0.071856 0.467186 0.777548 0.090 Uiso 1 1 calc GR . . . .
H02H H -0.064806 0.404643 0.720749 0.090 Uiso 1 1 calc GR . . . .
H02I H -0.018130 0.477723 0.702567 0.090 Uiso 1 1 calc GR . . . .
C025 C 0.8209(8) 0.9299(5) 0.6096(6) 0.051(2) Uani 1 1 d . U . . .
H02J H 0.771912 0.930300 0.648589 0.077 Uiso 1 1 calc GR . . . .
H02K H 0.878980 0.953700 0.624426 0.077 Uiso 1 1 calc GR . . . .
H02L H 0.843807 0.880312 0.597193 0.077 Uiso 1 1 calc GR . . . .
C026 C 0.1440(8) 0.4811(6) 0.8759(5) 0.046(2) Uani 1 1 d . U . . .
H026 H 0.119946 0.447693 0.908501 0.056 Uiso 1 1 calc R . . . .
C027 C 0.5638(10) 0.5327(8) 0.8161(6) 0.072(3) Uani 1 1 d . U . . .
H02M H 0.577043 0.488971 0.846456 0.086 Uiso 1 1 calc R . . . .
H02N H 0.501626 0.528679 0.788509 0.086 Uiso 1 1 calc R . . . .
F028 F 1.1078(7) 0.8979(6) 0.3032(7) 0.131(3) Uani 1 1 d . U . . .
C029 C -0.0004(11) 0.8503(7) 0.7519(6) 0.067(3) Uani 1 1 d . U . . .
H02O H -0.069900 0.873336 0.742623 0.080 Uiso 1 1 calc R . . . .
H02P H 0.048026 0.880919 0.730550 0.080 Uiso 1 1 calc R . . . .
C02A C 0.0175(9) 0.8414(6) 0.8302(6) 0.057(2) Uani 1 1 d . U . . .
H02Q H -0.010211 0.885251 0.855178 0.069 Uiso 1 1 calc R . . . .
H02R H -0.015377 0.800374 0.849455 0.069 Uiso 1 1 calc R . . . .
C02B C 0.2055(11) 0.5478(8) 0.9850(6) 0.075(3) Uani 1 1 d . U . . .
C02C C 0.5902(13) 0.8886(7) 0.2993(6) 0.079(4) Uani 1 1 d . U . . .
H02S H 0.542229 0.930027 0.311612 0.118 Uiso 1 1 calc GR . . . .
H02T H 0.571577 0.870252 0.253484 0.118 Uiso 1 1 calc GR . . . .
H02U H 0.658571 0.903081 0.296251 0.118 Uiso 1 1 calc GR . . . .
C02D C 0.4874(9) 0.7977(8) 0.3434(7) 0.073(3) Uani 1 1 d . U . . .
H02V H 0.484558 0.754759 0.373489 0.110 Uiso 1 1 calc GR . . . .
H02W H 0.483915 0.784914 0.293436 0.110 Uiso 1 1 calc GR . . . .
H02X H 0.430285 0.833334 0.354744 0.110 Uiso 1 1 calc GR . . . .
F02E F 0.5140(10) 0.6053(7) 1.0555(5) 0.143(4) Uani 1 1 d . U . . .
F02F F 0.8403(8) 0.9292(6) 0.2440(8) 0.157(4) Uani 1 1 d . U . . .
C02G C 0.0548(12) 0.3542(7) 0.8309(6) 0.076(4) Uani 1 1 d . U . . .
H02Y H 0.119847 0.330177 0.847803 0.114 Uiso 1 1 calc GR . . . .
H H 0.014625 0.318754 0.811347 0.114 Uiso 1 1 calc GR . . . .
HA H 0.018214 0.378215 0.870598 0.114 Uiso 1 1 calc GR . . . .
C02I C 0.6741(11) 0.7689(8) 0.3485(8) 0.088(4) Uani 1 1 d . U . . .
H02Z H 0.738764 0.787344 0.357418 0.132 Uiso 1 1 calc GR . . . .
HB H 0.673621 0.750781 0.300176 0.132 Uiso 1 1 calc GR . . . .
HC H 0.665231 0.729949 0.382573 0.132 Uiso 1 1 calc GR . . . .
C02J C 0.3158(15) 0.5569(16) 0.9999(8) 0.167(9) Uani 1 1 d . U . . .
H02 H 0.359009 0.513787 0.985746 0.251 Uiso 1 1 calc GR . . . .
HD H 0.324420 0.564440 1.050722 0.251 Uiso 1 1 calc GR . . . .
HE H 0.334803 0.598492 0.972871 0.251 Uiso 1 1 calc GR . . . .
F02K F 0.6751(11) 0.6695(8) 1.0622(7) 0.164(4) Uani 1 1 d . U . . .
F02L F 0.5003(15) 0.7480(8) 1.0646(7) 0.202(6) Uani 1 1 d . U . . .
C02N C 0.1747(18) 0.4860(10) 1.0285(7) 0.132(7) Uani 1 1 d . U . . .
H0AA H 0.101504 0.484845 1.024439 0.198 Uiso 1 1 calc GR . . . .
HF H 0.192275 0.491874 1.078367 0.198 Uiso 1 1 calc GR . . . .
HG H 0.210125 0.441081 1.011289 0.198 Uiso 1 1 calc GR . . . .
C02O C 0.5466(13) 0.5958(10) 0.8619(9) 0.105(5) Uani 1 1 d . U . . .
H1AA H 0.571663 0.595903 0.909012 0.126 Uiso 1 1 calc R . . . .
F10 F 0.6056(17) 0.7304(10) 1.1782(7) 0.231(6) Uani 1 1 d . U . . .
C16 C 0.1552(16) 0.8159(15) 0.9130(9) 0.109(8) Uani 0.85(3) 1 d D U . A 1
H16A H 0.142850 0.767044 0.928730 0.131 Uiso 0.85(3) 1 calc R . . A 1
H16B H 0.115953 0.851083 0.943703 0.131 Uiso 0.85(3) 1 calc R . . A 1
C19 C 0.2704(16) 0.8244(14) 0.9169(14) 0.130(8) Uani 0.85(3) 1 d D U . A 1
H19A H 0.285129 0.868050 0.890306 0.156 Uiso 0.85(3) 1 calc R . . A 1
H19B H 0.291387 0.828472 0.966903 0.156 Uiso 0.85(3) 1 calc R . . A 1
C5 C 0.145(2) 0.6198(11) 1.0053(9) 0.159(8) Uani 1 1 d . U . . .
H5A H 0.152289 0.655644 0.967653 0.239 Uiso 1 1 calc GR . . . .
H5B H 0.171658 0.636056 1.049874 0.239 Uiso 1 1 calc GR . . . .
H5C H 0.073712 0.613209 1.011251 0.239 Uiso 1 1 calc GR . . . .
C4 C 0.4321(17) 0.768(2) 0.876(3) 0.112(9) Uani 0.45(3) 1 d D U . A 1
H4A H 0.444014 0.781669 0.826232 0.135 Uiso 0.45(3) 1 calc R . . A 1
H4B H 0.452011 0.806268 0.906545 0.135 Uiso 0.45(3) 1 calc R . . A 1
C7 C 0.497(3) 0.7006(19) 0.8935(18) 0.110(7) Uani 0.45(3) 1 d D U . A 1
H7A H 0.471647 0.676779 0.936325 0.132 Uiso 0.45(3) 1 calc R . . A 1
H7B H 0.567520 0.709934 0.901837 0.132 Uiso 0.45(3) 1 calc R . . A 1
C2 C 0.6021(6) 0.5623(4) 0.5476(5) 0.0301(14) Uani 1 1 d . U . . .
C0AA C 0.6938(6) 0.5263(4) 0.5756(5) 0.0382(17) Uani 1 1 d . U . . .
H0AB H 0.745695 0.506868 0.544585 0.046 Uiso 1 1 calc R . . . .
C2AA C 0.5389(6) 0.5852(5) 0.6682(5) 0.0363(17) Uani 1 1 d . U . . .
H2AA H 0.488690 0.605396 0.700170 0.044 Uiso 1 1 calc R . . . .
C6 C 0.7070(7) 0.5198(5) 0.6491(6) 0.0423(18) Uani 1 1 d . U . . .
H6 H 0.768205 0.496047 0.667867 0.051 Uiso 1 1 calc R . . . .
C1AA C 0.6317(7) 0.5476(5) 0.6944(5) 0.0402(18) Uani 1 1 d . U . . .
C3A C 0.5237(5) 0.5916(4) 0.5948(5) 0.0268(14) Uani 1 1 d . U . . .
C4A C 0.4322(16) 0.754(2) 0.900(2) 0.116(14) Uani 0.55(3) 1 d D U . A 2
H4AA H 0.447210 0.716336 0.937424 0.140 Uiso 0.55(3) 1 calc R . . A 2
H4AB H 0.451285 0.799266 0.918479 0.140 Uiso 0.55(3) 1 calc R . . A 2
C7A C 0.4957(19) 0.7339(13) 0.8373(17) 0.108(8) Uani 0.55(3) 1 d D U . A 2
H7AA H 0.566407 0.743635 0.845158 0.129 Uiso 0.55(3) 1 calc R . . A 2
H7AB H 0.469073 0.760944 0.794446 0.129 Uiso 0.55(3) 1 calc R . . A 2
C19A C 0.241(4) 0.781(4) 0.933(2) 0.10(2) Uani 0.15(3) 1 d D U . A 2
H19C H 0.266749 0.790700 0.980774 0.120 Uiso 0.15(3) 1 calc R . . A 2
H19D H 0.199585 0.740160 0.938115 0.120 Uiso 0.15(3) 1 calc R . . A 2
C16A C 0.175(3) 0.848(3) 0.903(2) 0.060(12) Uani 0.15(3) 1 d D U . A 2
H16C H 0.123744 0.866090 0.938381 0.072 Uiso 0.15(3) 1 calc R . . A 2
H16D H 0.218195 0.886513 0.892040 0.072 Uiso 0.15(3) 1 calc R . . A 2

loop_
_atom_site_aniso_label
_atom_site_aniso_U_11
_atom_site_aniso_U_22
_atom_site_aniso_U_33
_atom_site_aniso_U_23
_atom_site_aniso_U_13
_atom_site_aniso_U_12
Pt01 0.01876(16) 0.02247(16) 0.04036(19) 0.00116(12) 0.00198(12) -0.00485(11)
Sb02 0.0221(4) 0.0270(4) 0.0451(5) 0.0058(3) -0.0032(3) -0.0057(3)
Ag03 0.0196(3) 0.0288(3) 0.0848(6) -0.0032(3) 0.0041(3) -0.0054(3)
Sb04 0.0509(4) 0.0458(4) 0.0742(5) -0.0028(4) 0.0004(4) 0.0012(3)
Sb05 0.1267(9) 0.1311(9) 0.0446(5) -0.0054(5) -0.0055(5) -0.0479(8)
F006 0.043(3) 0.037(3) 0.054(3) 0.006(2) -0.003(2) -0.017(2)
F007 0.043(3) 0.035(3) 0.074(4) -0.008(3) 0.015(3) -0.008(2)
F008 0.027(2) 0.058(3) 0.059(3) 0.015(3) -0.018(2) -0.015(2)
N009 0.014(3) 0.026(3) 0.043(4) 0.006(3) -0.010(2) -0.004(2)
N00A 0.018(3) 0.030(3) 0.039(3) 0.004(2) 0.002(2) -0.004(2)
N00B 0.019(3) 0.023(3) 0.046(3) -0.001(3) 0.012(2) -0.009(2)
N00C 0.019(3) 0.022(3) 0.033(3) 0.005(2) -0.002(2) -0.002(2)
N00D 0.022(3) 0.021(3) 0.043(3) -0.002(3) -0.003(2) -0.003(2)
O00E 0.042(4) 0.075(5) 0.057(3) 0.018(4) -0.020(3) 0.005(3)
N00F 0.024(3) 0.033(3) 0.034(3) 0.003(2) -0.001(3) -0.006(3)
N00G 0.022(3) 0.027(4) 0.077(5) 0.004(4) 0.000(3) -0.006(3)
O00H 0.050(4) 0.050(4) 0.050(3) 0.001(3) 0.013(3) -0.004(3)
C00I 0.031(4) 0.025(4) 0.052(3) -0.010(3) -0.002(3) 0.003(3)
C00J 0.014(3) 0.029(3) 0.037(4) 0.002(3) -0.007(3) -0.002(3)
C00K 0.026(4) 0.029(3) 0.042(4) 0.004(3) -0.006(3) -0.006(3)
C00L 0.025(4) 0.025(3) 0.047(4) 0.007(3) -0.005(3) -0.007(3)
C00M 0.021(3) 0.029(4) 0.047(3) 0.004(3) -0.003(3) -0.005(3)
C00N 0.033(4) 0.029(4) 0.049(4) 0.002(3) -0.002(3) 0.000(3)
C00O 0.030(3) 0.027(4) 0.039(3) -0.008(3) 0.001(3) -0.010(3)
C00P 0.023(3) 0.022(4) 0.042(4) 0.008(3) -0.004(3) -0.002(3)
F00U 0.133(7) 0.064(4) 0.102(5) -0.014(4) 0.036(5) -0.027(4)
C00V 0.019(4) 0.026(3) 0.042(4) 0.004(3) -0.008(3) -0.003(3)
C00W 0.029(4) 0.028(4) 0.057(4) -0.002(4) 0.008(3) -0.007(3)
C00X 0.023(4) 0.033(4) 0.036(3) 0.010(3) -0.004(3) -0.001(3)
C00Y 0.034(4) 0.032(4) 0.053(4) 0.000(4) 0.016(3) -0.003(3)
O00Z 0.075(4) 0.062(5) 0.067(4) -0.004(4) 0.004(4) -0.002(4)
C010 0.026(4) 0.029(4) 0.055(5) -0.003(3) -0.005(3) -0.003(3)
C011 0.026(3) 0.029(4) 0.045(4) 0.001(3) 0.005(3) -0.006(3)
C012 0.024(4) 0.030(3) 0.034(4) 0.001(3) -0.008(3) -0.008(3)
C013 0.028(4) 0.036(4) 0.037(4) -0.004(3) -0.004(3) -0.013(3)
C014 0.035(4) 0.025(4) 0.049(4) -0.005(3) 0.005(3) -0.007(3)
C015 0.028(4) 0.041(5) 0.045(4) 0.002(4) -0.009(3) -0.008(3)
C016 0.023(3) 0.019(4) 0.045(4) -0.002(3) -0.007(3) 0.002(3)
C018 0.019(4) 0.026(4) 0.052(4) 0.006(3) -0.003(3) -0.008(3)
C01A 0.027(4) 0.033(4) 0.032(4) 0.007(3) 0.001(3) -0.001(3)
C01B 0.022(4) 0.034(3) 0.049(4) 0.009(3) -0.002(3) -0.004(3)
C01C 0.037(4) 0.042(5) 0.042(4) -0.001(4) -0.002(3) -0.007(3)
C01D 0.023(3) 0.020(4) 0.053(4) 0.006(3) -0.003(3) -0.003(3)
C01E 0.038(5) 0.038(4) 0.037(4) 0.005(3) 0.005(3) -0.006(3)
C01F 0.033(4) 0.018(4) 0.051(4) 0.003(3) -0.002(3) -0.004(3)
F01G 0.119(7) 0.075(5) 0.126(6) 0.021(4) 0.032(5) -0.006(5)
O01H 0.087(5) 0.101(6) 0.085(6) -0.034(5) -0.031(5) 0.007(5)
C01I 0.030(4) 0.027(4) 0.056(5) -0.002(3) -0.003(3) -0.005(3)
C01J 0.027(4) 0.037(4) 0.043(4) 0.001(3) -0.001(3) -0.008(3)
C01K 0.025(4) 0.023(4) 0.046(4) 0.006(3) -0.011(3) -0.012(3)
C01L 0.026(4) 0.023(4) 0.050(4) 0.006(3) 0.000(3) -0.009(3)
C01M 0.040(4) 0.049(5) 0.043(4) 0.006(4) -0.005(4) -0.006(4)
C01N 0.024(4) 0.053(6) 0.062(6) 0.009(5) 0.000(4) -0.004(4)
C01O 0.043(5) 0.059(6) 0.041(3) 0.006(4) -0.004(4) -0.021(4)
C01P 0.020(3) 0.026(4) 0.071(6) 0.006(4) -0.004(3) -0.003(3)
C01Q 0.038(5) 0.041(5) 0.069(6) -0.010(4) 0.007(4) -0.014(4)
F01R 0.183(9) 0.092(5) 0.092(5) 0.017(4) 0.040(6) 0.016(6)
C01T 0.043(5) 0.027(4) 0.055(4) -0.009(3) 0.001(4) -0.012(3)
C01U 0.037(5) 0.035(4) 0.062(6) -0.017(4) 0.008(4) -0.011(4)
C01V 0.033(5) 0.033(3) 0.053(5) -0.003(4) 0.000(4) -0.007(3)
C01W 0.046(5) 0.044(5) 0.042(5) 0.006(3) 0.003(3) -0.015(4)
F01X 0.103(7) 0.212(9) 0.082(6) 0.035(6) 0.016(5) 0.027(6)
F01Y 0.179(9) 0.081(5) 0.143(8) -0.047(5) 0.026(7) -0.016(6)
O01Z 0.075(6) 0.099(6) 0.133(8) -0.031(5) -0.030(6) -0.006(5)
C020 0.036(5) 0.028(4) 0.064(6) -0.006(4) 0.000(4) -0.011(3)
F021 0.127(7) 0.278(15) 0.091(6) 0.041(7) 0.026(6) 0.071(7)
C022 0.062(6) 0.035(5) 0.062(6) 0.000(4) 0.010(5) -0.010(4)
C023 0.050(6) 0.064(6) 0.033(4) 0.009(3) -0.010(4) -0.020(4)
C024 0.043(5) 0.059(6) 0.079(7) -0.005(5) -0.003(5) -0.012(4)
C025 0.039(5) 0.044(5) 0.071(6) 0.005(4) -0.020(4) -0.006(4)
C026 0.055(6) 0.054(5) 0.034(4) 0.012(4) -0.002(4) -0.026(5)
C027 0.067(7) 0.095(7) 0.050(6) 0.013(5) -0.003(5) 0.004(6)
F028 0.070(5) 0.126(8) 0.195(10) 0.029(6) -0.030(5) -0.011(4)
C029 0.080(8) 0.062(6) 0.053(5) -0.007(5) 0.013(5) 0.014(6)
C02A 0.064(5) 0.054(6) 0.051(4) 0.004(4) 0.018(4) 0.005(5)
C02B 0.099(8) 0.104(8) 0.030(4) 0.007(5) -0.012(5) -0.047(7)
C02C 0.135(12) 0.055(6) 0.052(5) -0.002(5) -0.018(7) -0.033(6)
C02D 0.059(6) 0.091(9) 0.074(8) -0.026(7) -0.007(6) -0.029(6)
F02E 0.175(10) 0.170(9) 0.097(6) -0.025(6) -0.015(6) -0.076(8)
F02F 0.083(5) 0.117(8) 0.268(13) 0.018(7) -0.073(7) -0.007(5)
C02G 0.120(11) 0.064(7) 0.051(6) 0.018(5) 0.007(6) -0.043(7)
C02I 0.079(7) 0.071(7) 0.107(10) -0.037(7) -0.020(8) 0.026(6)
C02J 0.141(11) 0.33(3) 0.046(8) 0.051(12) -0.051(9) -0.122(13)
F02K 0.171(8) 0.195(11) 0.142(9) -0.008(7) 0.058(7) -0.093(7)
F02L 0.310(16) 0.154(8) 0.128(9) 0.033(7) -0.004(9) 0.028(10)
C02N 0.23(2) 0.142(11) 0.041(6) 0.016(8) -0.017(10) -0.105(13)
C02O 0.099(11) 0.130(7) 0.080(8) -0.035(6) -0.031(7) 0.017(6)
F10 0.353(18) 0.234(11) 0.123(9) -0.087(9) -0.033(9) -0.092(14)
C16 0.105(7) 0.14(2) 0.072(7) -0.048(10) -0.022(6) 0.028(9)
C19 0.110(7) 0.132(11) 0.143(17) -0.074(12) -0.037(7) 0.021(8)
C5 0.29(2) 0.132(10) 0.052(9) -0.032(8) 0.008(13) -0.005(14)
C4 0.087(6) 0.108(8) 0.14(3) -0.040(10) -0.035(8) 0.001(6)
C7 0.082(10) 0.117(10) 0.129(13) -0.035(10) -0.031(11) 0.004(9)
C2 0.018(3) 0.021(3) 0.054(3) -0.001(3) -0.002(3) -0.010(3)
C0AA 0.023(4) 0.025(4) 0.066(4) 0.011(4) 0.002(3) -0.005(3)
C2AA 0.021(4) 0.040(5) 0.048(4) 0.006(4) -0.007(3) -0.004(3)
C6 0.025(4) 0.031(4) 0.071(4) 0.006(4) -0.012(3) -0.003(3)
C1AA 0.027(4) 0.039(5) 0.055(4) 0.009(4) -0.015(3) -0.006(3)
C3A 0.007(3) 0.025(3) 0.048(3) 0.011(3) -0.009(2) -0.002(2)
C4A 0.093(8) 0.12(3) 0.13(3) -0.05(2) -0.058(11) 0.000(13)
C7A 0.065(11) 0.108(8) 0.15(3) -0.035(14) -0.045(11) -0.010(11)
C19A 0.116(19) 0.10(5) 0.08(2) -0.01(3) -0.015(14) 0.01(3)
C16A 0.065(17) 0.07(3) 0.048(17) 0.002(19) 0.026(16) -0.023(14)

loop_
_atom_type_symbol
_atom_type_description
_atom_type_scat_dispersion_real
_atom_type_scat_dispersion_imag
_atom_type_scat_source
C C 0.0033 0.0016 'International Tables Vol C Tables 4.2.6.8 and 6.1.1.4'
H H 0.0000 0.0000 'International Tables Vol C Tables 4.2.6.8 and 6.1.1.4'
Ag Ag -0.8971 1.1015 'International Tables Vol C Tables 4.2.6.8 and 6.1.1.4'
F F 0.0171 0.0103 'International Tables Vol C Tables 4.2.6.8 and 6.1.1.4'
N N 0.0061 0.0033 'International Tables Vol C Tables 4.2.6.8 and 6.1.1.4'
O O 0.0106 0.0060 'International Tables Vol C Tables 4.2.6.8 and 6.1.1.4'
Pt Pt -1.7033 8.3905 'International Tables Vol C Tables 4.2.6.8 and 6.1.1.4'
Sb Sb -0.5866 1.5461 'International Tables Vol C Tables 4.2.6.8 and 6.1.1.4'

loop_
_geom_angle_atom_site_label_1
_geom_angle_atom_site_label_2
_geom_angle_atom_site_label_3
_geom_angle
_geom_angle_site_symmetry_1
_geom_angle_site_symmetry_3
N00A Pt01 Ag03 88.78(18) . .
N00A Pt01 N00D 108.4(3) . .
N00B Pt01 Ag03 89.63(18) . .
N00B Pt01 N00A 172.1(3) . .
N00B Pt01 N00D 79.1(3) . .
N00B Pt01 C3A 82.2(3) . .
N00D Pt01 Ag03 119.45(16) . .
C3A Pt01 Ag03 60.7(2) . .
C3A Pt01 N00A 90.3(3) . .
C3A Pt01 N00D 161.3(3) . .
F006 Sb02 F006 180.0 . 2_766
F006 Sb02 F008 90.6(2) 2_766 .
F006 Sb02 F008 90.6(2) . 2_766
F006 Sb02 F008 89.4(2) . .
F006 Sb02 F008 89.4(2) 2_766 2_766
F007 Sb02 F006 90.1(2) 2_766 .
F007 Sb02 F006 89.9(2) 2_766 2_766
F007 Sb02 F006 89.9(2) . .
F007 Sb02 F006 90.1(2) . 2_766
F007 Sb02 F007 180.0 . 2_766
F007 Sb02 F008 90.5(3) . 2_766
F007 Sb02 F008 90.5(3) 2_766 .
F007 Sb02 F008 89.5(3) 2_766 2_766
F007 Sb02 F008 89.5(3) . .
F008 Sb02 F008 180.0 . 2_766
N009 Ag03 Pt01 83.96(15) . .
N009 Ag03 C3A 113.8(2) . .
N00G Ag03 Pt01 130.5(2) . .
N00G Ag03 N009 141.4(2) . .
N00G Ag03 C3A 104.5(2) . .
C3A Ag03 Pt01 42.90(16) . .
F01G Sb04 F00U 92.8(4) . .
F01G Sb04 F01R 179.1(4) . .
F01G Sb04 F028 91.1(5) . .
F01R Sb04 F00U 87.9(4) . .
F01Y Sb04 F00U 177.0(5) . .
F01Y Sb04 F01G 88.7(5) . .
F01Y Sb04 F01R 90.7(5) . .
F01Y Sb04 F028 86.7(6) . .
F028 Sb04 F00U 90.7(5) . .
F028 Sb04 F01R 88.2(5) . .
F02F Sb04 F00U 88.2(5) . .
F02F Sb04 F01G 91.3(6) . .
F02F Sb04 F01R 89.4(6) . .
F02F Sb04 F01Y 94.3(6) . .
F02F Sb04 F028 177.4(5) . .
F021 Sb05 F01X 88.0(5) . .
F021 Sb05 F02E 91.4(7) . .
F021 Sb05 F02K 177.9(7) . .
F02E Sb05 F01X 87.3(6) . .
F02E Sb05 F02K 87.3(6) . .
F02K Sb05 F01X 90.4(6) . .
F02L Sb05 F01X 179.0(6) . .
F02L Sb05 F021 91.4(7) . .
F02L Sb05 F02E 93.5(7) . .
F02L Sb05 F02K 90.3(8) . .
F10 Sb05 F01X 88.1(8) . .
F10 Sb05 F021 90.2(8) . .
F10 Sb05 F02E 175.1(8) . .
F10 Sb05 F02K 91.0(8) . .
F10 Sb05 F02L 91.1(9) . .
C00K N009 Ag03 109.3(5) . .
C012 N009 Ag03 128.8(5) . .
C012 N009 C00K 118.9(7) . .
N00C N00A Pt01 113.6(5) . .
N00C N00A C00J 111.1(6) . .
C00J N00A Pt01 134.8(5) . .
C00I N00B Pt01 117.2(6) . .
C011 N00B Pt01 119.3(5) . .
C011 N00B C00I 123.5(7) . .
N00A N00C N00F 105.3(6) . .
C00M N00D Pt01 129.6(6) . .
C00M N00D C00O 119.8(7) . .
C00O N00D Pt01 110.2(5) . .
C1AA O00E C027 121.1(8) . .
N00C N00F C00X 119.7(6) . .
N00C N00F C013 112.3(7) . .
C013 N00F C00X 128.0(7) . .
C01P N00G Ag03 165.8(8) . .
C01J O00H C029 119.7(8) . .
N00B C00I C00W 118.3(8) . .
N00B C00I C2 113.0(7) . .
C00W C00I C2 128.6(8) . .
N00A C00J C012 128.2(7) . .
N00A C00J C013 106.0(7) . .
C013 C00J C012 125.7(8) . .
N009 C00K C00P 116.4(7) . .
C01I C00K N009 121.8(8) . .
C01I C00K C00P 121.7(7) . .
C00N C00L H00L 118.8 . .
C00N C00L C00V 122.4(8) . .
C00V C00L H00L 118.8 . .
N00D C00M C00V 120.8(7) . .
N00D C00M C015 118.8(8) . .
C015 C00M C00V 120.3(7) . .
C00L C00N H00N 120.5 . .
C00L C00N C01J 119.0(8) . .
C01J C00N H00N 120.5 . .
N00D C00O C011 116.5(7) . .
N00D C00O C01C 121.8(8) . .
C01C C00O C011 121.7(8) . .
C016 C00P C00K 119.5(8) . .
C01K C00P C00K 120.7(7) . .
C01K C00P C016 119.8(8) . .
C00L C00V C00M 120.9(7) . .
C018 C00V C00L 117.7(8) . .
C018 C00V C00M 121.2(7) . .
C00I C00W H00W 120.5 . .
C00Y C00W C00I 119.0(8) . .
C00Y C00W H00W 120.5 . .
C01A C00X N00F 119.4(7) . .
C01A C00X C01O 122.1(8) . .
C01O C00X N00F 118.4(7) . .
C00W C00Y H00Y 119.8 . .
C00W C00Y C014 120.4(8) . .
C014 C00Y H00Y 119.8 . .
C02A O00Z C16 112.5(11) . .
C02A O00Z C16A 122(2) . .
C01Q C010 C01D 113.1(8) . .
C01Q C010 C020 108.3(7) . .
C01Q C010 C025 109.6(8) . .
C020 C010 C01D 109.2(7) . .
C020 C010 C025 108.0(8) . .
C025 C010 C01D 108.5(7) . .
N00B C011 C00O 114.8(7) . .
N00B C011 C014 118.5(8) . .
C014 C011 C00O 126.6(8) . .
N009 C012 C00J 120.7(7) . .
N009 C012 C01V 120.6(7) . .
C01V C012 C00J 118.6(7) . .
N00F C013 C00J 105.3(7) . .
N00F C013 H013 127.4 . .
C00J C013 H013 127.4 . .
C00Y C014 H014 119.9 . .
C011 C014 C00Y 120.1(9) . .
C011 C014 H014 119.9 . .
C00M C015 H015 119.5 . .
C01M C015 C00M 120.9(9) . .
C01M C015 H015 119.5 . .
C00P C016 H016 119.9 . .
C01D C016 C00P 120.3(8) . .
C01D C016 H016 119.9 . .
C00V C018 H018 119.7 . .
C01B C018 C00V 120.7(8) . .
C01B C018 H018 119.7 . .
C00X C01A H01A 120.2 . .
C00X C01A C01E 119.7(8) . .
C01E C01A H01A 120.2 . .
C018 C01B H01B 119.5 . .
C018 C01B C01J 121.0(8) . .
C01J C01B H01B 119.5 . .
C00O C01C H01C 120.5 . .
C00O C01C C01M 119.0(9) . .
C01M C01C H01C 120.5 . .
C016 C01D C010 118.4(8) . .
C01L C01D C010 122.7(8) . .
C01L C01D C016 118.8(7) . .
C01A C01E C01W 119.9(8) . .
C01A C01E C026 116.9(8) . .
C026 C01E C01W 123.2(8) . .
C01K C01F C01L 117.0(8) . .
C01K C01F C01T 122.1(7) . .
C01L C01F C01T 120.9(8) . .
C19 O01H C4 113.0(17) . .
C19A O01H C4A 130(3) . .
C00K C01I H01I 119.7 . .
C00K C01I C01U 120.6(8) . .
C01U C01I H01I 119.7 . .
O00H C01J C00N 126.7(8) . .
O00H C01J C01B 114.3(8) . .
C00N C01J C01B 119.0(8) . .
C00P C01K H01K 119.1 . .
C01F C01K C00P 121.9(7) . .
C01F C01K H01K 119.1 . .
C01D C01L C01F 122.1(8) . .
C01D C01L H01L 119.0 . .
C01F C01L H01L 119.0 . .
C015 C01M C01C 119.6(9) . .
C015 C01M H01M 120.2 . .
C01C C01M H01M 120.2 . .
H01D C01N H01E 109.5 . .
H01D C01N H01F 109.5 . .
H01E C01N H01F 109.5 . .
C01P C01N H01D 109.5 . .
C01P C01N H01E 109.5 . .
C01P C01N H01F 109.5 . .
C00X C01O H01O 119.7 . .
C023 C01O C00X 120.5(9) . .
C023 C01O H01O 119.7 . .
N00G C01P C01N 176.6(11) . .
C010 C01Q H01G 109.5 . .
C010 C01Q H01H 109.5 . .
C010 C01Q H01J 109.5 . .
H01G C01Q H01H 109.5 . .
H01G C01Q H01J 109.5 . .
H01H C01Q H01J 109.5 . .
C02C C01T C01F 110.8(7) . .
C02C C01T C02D 104.3(10) . .
C02D C01T C01F 112.3(8) . .
C02I C01T C01F 109.7(9) . .
C02I C01T C02C 112.1(11) . .
C02I C01T C02D 107.6(9) . .
C01I C01U H01U 121.3 . .
C01I C01U C01V 117.4(9) . .
C01V C01U H01U 121.3 . .
C012 C01V H01V 119.7 . .
C01U C01V C012 120.5(9) . .
C01U C01V H01V 119.7 . .
C01E C01W C024 108.7(8) . .
C022 C01W C01E 110.8(8) . .
C022 C01W C024 107.8(9) . .
C022 C01W C02G 108.3(9) . .
C02G C01W C01E 111.9(8) . .
C02G C01W C024 109.4(9) . .
C02O O01Z C7 93.0(16) . .
C02O O01Z C7A 131.2(15) . .
C010 C020 H02A 109.5 . .
C010 C020 H02B 109.5 . .
C010 C020 H02C 109.5 . .
H02A C020 H02B 109.5 . .
H02A C020 H02C 109.5 . .
H02B C020 H02C 109.5 . .
C01W C022 H02D 109.5 . .
C01W C022 H02E 109.5 . .
C01W C022 H02F 109.5 . .
H02D C022 H02E 109.5 . .
H02D C022 H02F 109.5 . .
H02E C022 H02F 109.5 . .
C01O C023 C026 117.4(9) . .
C01O C023 C02B 120.5(9) . .
C026 C023 C02B 122.0(9) . .
C01W C024 H02G 109.5 . .
C01W C024 H02H 109.5 . .
C01W C024 H02I 109.5 . .
H02G C024 H02H 109.5 . .
H02G C024 H02I 109.5 . .
H02H C024 H02I 109.5 . .
C010 C025 H02J 109.5 . .
C010 C025 H02K 109.5 . .
C010 C025 H02L 109.5 . .
H02J C025 H02K 109.5 . .
H02J C025 H02L 109.5 . .
H02K C025 H02L 109.5 . .
C01E C026 H026 118.3 . .
C023 C026 C01E 123.3(8) . .
C023 C026 H026 118.3 . .
O00E C027 H02M 109.0 . .
O00E C027 H02N 109.0 . .
O00E C027 C02O 113.0(13) . .
H02M C027 H02N 107.8 . .
C02O C027 H02M 109.0 . .
C02O C027 H02N 109.0 . .
O00H C029 H02O 110.2 . .
O00H C029 H02P 110.2 . .
O00H C029 C02A 107.7(9) . .
H02O C029 H02P 108.5 . .
C02A C029 H02O 110.2 . .
C02A C029 H02P 110.2 . .
O00Z C02A C029 106.0(9) . .
O00Z C02A H02Q 110.5 . .
O00Z C02A H02R 110.5 . .
C029 C02A H02Q 110.5 . .
C029 C02A H02R 110.5 . .
H02Q C02A H02R 108.7 . .
C02J C02B C023 108.3(11) . .
C02J C02B C5 105.1(17) . .
C02N C02B C023 112.6(11) . .
C02N C02B C02J 109.7(15) . .
C02N C02B C5 112.0(16) . .
C5 C02B C023 108.8(12) . .
C01T C02C H02S 109.5 . .
C01T C02C H02T 109.5 . .
C01T C02C H02U 109.5 . .
H02S C02C H02T 109.5 . .
H02S C02C H02U 109.5 . .
H02T C02C H02U 109.5 . .
C01T C02D H02V 109.5 . .
C01T C02D H02W 109.5 . .
C01T C02D H02X 109.5 . .
H02V C02D H02W 109.5 . .
H02V C02D H02X 109.5 . .
H02W C02D H02X 109.5 . .
C01W C02G H02Y 109.5 . .
C01W C02G H 109.5 . .
C01W C02G HA 109.5 . .
H02Y C02G H 109.5 . .
H02Y C02G HA 109.5 . .
H C02G HA 109.5 . .
C01T C02I H02Z 109.5 . .
C01T C02I HB 109.5 . .
C01T C02I HC 109.5 . .
H02Z C02I HB 109.5 . .
H02Z C02I HC 109.5 . .
HB C02I HC 109.5 . .
C02B C02J H02 109.5 . .
C02B C02J HD 109.5 . .
C02B C02J HE 109.5 . .
H02 C02J HD 109.5 . .
H02 C02J HE 109.5 . .
HD C02J HE 109.5 . .
C02B C02N H0AA 109.5 . .
C02B C02N HF 109.5 . .
C02B C02N HG 109.5 . .
H0AA C02N HF 109.5 . .
H0AA C02N HG 109.5 . .
HF C02N HG 109.5 . .
O01Z C02O C027 114.5(12) . .
O01Z C02O H1AA 122.7 . .
C027 C02O H1AA 122.7 . .
O00Z C16 H16A 110.4 . .
O00Z C16 H16B 110.4 . .
O00Z C16 C19 106(2) . .
H16A C16 H16B 108.6 . .
C19 C16 H16A 110.4 . .
C19 C16 H16B 110.4 . .
O01H C19 C16 106.8(18) . .
O01H C19 H19A 110.4 . .
O01H C19 H19B 110.4 . .
C16 C19 H19A 110.4 . .
C16 C19 H19B 110.4 . .
H19A C19 H19B 108.6 . .
C02B C5 H5A 109.5 . .
C02B C5 H5B 109.5 . .
C02B C5 H5C 109.5 . .
H5A C5 H5B 109.5 . .
H5A C5 H5C 109.5 . .
H5B C5 H5C 109.5 . .
O01H C4 H4A 108.9 . .
O01H C4 H4B 108.9 . .
H4A C4 H4B 107.7 . .
C7 C4 O01H 113(3) . .
C7 C4 H4A 108.9 . .
C7 C4 H4B 108.9 . .
O01Z C7 H7A 110.9 . .
O01Z C7 H7B 110.9 . .
C4 C7 O01Z 104(2) . .
C4 C7 H7A 110.9 . .
C4 C7 H7B 110.9 . .
H7A C7 H7B 108.9 . .
C0AA C2 C00I 124.6(8) . .
C0AA C2 C3A 120.0(8) . .
C3A C2 C00I 115.4(7) . .
C2 C0AA H0AB 120.2 . .
C6 C0AA C2 119.7(9) . .
C6 C0AA H0AB 120.2 . .
C1AA C2AA H2AA 120.6 . .
C3A C2AA H2AA 120.6 . .
C3A C2AA C1AA 118.9(8) . .
C0AA C6 H6 119.8 . .
C1AA C6 C0AA 120.4(8) . .
C1AA C6 H6 119.8 . .
O00E C1AA C2AA 120.9(9) . .
C6 C1AA O00E 117.5(8) . .
C6 C1AA C2AA 121.6(9) . .
Pt01 C3A Ag03 76.4(2) . .
C2 C3A Pt01 112.2(6) . .
C2 C3A Ag03 98.3(5) . .
C2AA C3A Pt01 128.4(6) . .
C2AA C3A Ag03 96.2(5) . .
C2AA C3A C2 119.4(7) . .
O01H C4A H4AA 108.6 . .
O01H C4A H4AB 108.6 . .
O01H C4A C7A 115(3) . .
H4AA C4A H4AB 107.6 . .
C7A C4A H4AA 108.6 . .
C7A C4A H4AB 108.6 . .
O01Z C7A H7AA 110.9 . .
O01Z C7A H7AB 110.9 . .
C4A C7A O01Z 104(2) . .
C4A C7A H7AA 110.9 . .
C4A C7A H7AB 110.9 . .
H7AA C7A H7AB 108.9 . .
O01H C19A H19C 109.9 . .
O01H C19A H19D 109.9 . .
O01H C19A C16A 109(3) . .
H19C C19A H19D 108.3 . .
C16A C19A H19C 109.9 . .
C16A C19A H19D 109.9 . .
O00Z C16A C19A 109(3) . .
O00Z C16A H16C 110.0 . .
O00Z C16A H16D 110.0 . .
C19A C16A H16C 110.0 . .
C19A C16A H16D 110.0 . .
H16C C16A H16D 108.3 . .

loop_
_geom_bond_atom_site_label_1
_geom_bond_atom_site_label_2
_geom_bond_distance
_geom_bond_site_symmetry_2
Pt01 Ag03 2.8288(7) .
Pt01 N00A 2.023(7) .
Pt01 N00B 1.949(6) .
Pt01 N00D 2.167(7) .
Pt01 C3A 1.981(7) .
Sb02 F006 1.865(5) 2_766
Sb02 F006 1.865(5) .
Sb02 F007 1.849(5) 2_766
Sb02 F007 1.849(5) .
Sb02 F008 1.866(5) .
Sb02 F008 1.866(5) 2_766
Ag03 N009 2.267(6) .
Ag03 N00G 2.169(7) .
Ag03 C3A 2.537(7) .
Sb04 F00U 1.865(8) .
Sb04 F01G 1.826(8) .
Sb04 F01R 1.857(9) .
Sb04 F01Y 1.811(9) .
Sb04 F028 1.836(9) .
Sb04 F02F 1.803(9) .
Sb05 F01X 1.886(11) .
Sb05 F021 1.827(11) .
Sb05 F02E 1.829(10) .
Sb05 F02K 1.836(11) .
Sb05 F02L 1.768(13) .
Sb05 F10 1.742(12) .
N009 C00K 1.350(10) .
N009 C012 1.333(10) .
N00A N00C 1.304(9) .
N00A C00J 1.355(10) .
N00B C00I 1.346(11) .
N00B C011 1.345(11) .
N00C N00F 1.326(9) .
N00D C00M 1.338(10) .
N00D C00O 1.363(11) .
O00E C027 1.421(14) .
O00E C1AA 1.374(12) .
N00F C00X 1.442(10) .
N00F C013 1.327(10) .
N00G C01P 1.114(11) .
O00H C01J 1.336(11) .
O00H C029 1.444(13) .
C00I C00W 1.397(12) .
C00I C2 1.451(13) .
C00J C012 1.452(11) .
C00J C013 1.367(11) .
C00K C00P 1.478(11) .
C00K C01I 1.345(12) .
C00L H00L 0.9300 .
C00L C00N 1.360(12) .
C00L C00V 1.394(11) .
C00M C00V 1.441(12) .
C00M C015 1.410(12) .
C00N H00N 0.9300 .
C00N C01J 1.392(12) .
C00O C011 1.454(12) .
C00O C01C 1.367(12) .
C00P C016 1.388(11) .
C00P C01K 1.380(12) .
C00V C018 1.393(11) .
C00W H00W 0.9300 .
C00W C00Y 1.359(13) .
C00X C01A 1.359(12) .
C00X C01O 1.372(12) .
C00Y H00Y 0.9300 .
C00Y C014 1.384(13) .
O00Z C02A 1.416(14) .
O00Z C16 1.425(18) .
O00Z C16A 1.42(3) .
C010 C01D 1.539(11) .
C010 C01Q 1.499(13) .
C010 C020 1.515(12) .
C010 C025 1.530(13) .
C011 C014 1.355(12) .
C012 C01V 1.378(12) .
C013 H013 0.9300 .
C014 H014 0.9300 .
C015 H015 0.9300 .
C015 C01M 1.348(13) .
C016 H016 0.9300 .
C016 C01D 1.378(12) .
C018 H018 0.9300 .
C018 C01B 1.352(12) .
C01A H01A 0.9300 .
C01A C01E 1.389(11) .
C01B H01B 0.9300 .
C01B C01J 1.401(12) .
C01C H01C 0.9300 .
C01C C01M 1.369(13) .
C01D C01L 1.369(12) .
C01E C01W 1.518(13) .
C01E C026 1.393(13) .
C01F C01K 1.359(12) .
C01F C01L 1.423(11) .
C01F C01T 1.518(13) .
O01H C19 1.39(2) .
O01H C4 1.45(2) .
O01H C4A 1.44(2) .
O01H C19A 1.39(3) .
C01I H01I 0.9300 .
C01I C01U 1.372(13) .
C01K H01K 0.9300 .
C01L H01L 0.9300 .
C01M H01M 0.9300 .
C01N H01D 0.9600 .
C01N H01E 0.9600 .
C01N H01F 0.9600 .
C01N C01P 1.441(12) .
C01O H01O 0.9300 .
C01O C023 1.360(13) .
C01Q H01G 0.9600 .
C01Q H01H 0.9600 .
C01Q H01J 0.9600 .
C01T C02C 1.512(15) .
C01T C02D 1.513(14) .
C01T C02I 1.501(15) .
C01U H01U 0.9300 .
C01U C01V 1.372(12) .
C01V H01V 0.9300 .
C01W C022 1.493(14) .
C01W C024 1.531(14) .
C01W C02G 1.515(13) .
O01Z C02O 1.381(19) .
O01Z C7 1.46(2) .
O01Z C7A 1.45(2) .
C020 H02A 0.9600 .
C020 H02B 0.9600 .
C020 H02C 0.9600 .
C022 H02D 0.9600 .
C022 H02E 0.9600 .
C022 H02F 0.9600 .
C023 C026 1.384(13) .
C023 C02B 1.539(14) .
C024 H02G 0.9600 .
C024 H02H 0.9600 .
C024 H02I 0.9600 .
C025 H02J 0.9600 .
C025 H02K 0.9600 .
C025 H02L 0.9600 .
C026 H026 0.9300 .
C027 H02M 0.9700 .
C027 H02N 0.9700 .
C027 C02O 1.45(2) .
C029 H02O 0.9700 .
C029 H02P 0.9700 .
C029 C02A 1.468(15) .
C02A H02Q 0.9700 .
C02A H02R 0.9700 .
C02B C02J 1.49(2) .
C02B C02N 1.471(19) .
C02B C5 1.51(2) .
C02C H02S 0.9600 .
C02C H02T 0.9600 .
C02C H02U 0.9600 .
C02D H02V 0.9600 .
C02D H02W 0.9600 .
C02D H02X 0.9600 .
C02G H02Y 0.9600 .
C02G H 0.9600 .
C02G HA 0.9600 .
C02I H02Z 0.9600 .
C02I HB 0.9600 .
C02I HC 0.9600 .
C02J H02 0.9600 .
C02J HD 0.9600 .
C02J HE 0.9600 .
C02N H0AA 0.9600 .
C02N HF 0.9600 .
C02N HG 0.9600 .
C02O H1AA 0.9300 .
C16 H16A 0.9700 .
C16 H16B 0.9700 .
C16 C19 1.53(3) .
C19 H19A 0.9700 .
C19 H19B 0.9700 .
C5 H5A 0.9600 .
C5 H5B 0.9600 .
C5 H5C 0.9600 .
C4 H4A 0.9700 .
C4 H4B 0.9700 .
C4 C7 1.45(4) .
C7 H7A 0.9700 .
C7 H7B 0.9700 .
C2 C0AA 1.394(12) .
C2 C3A 1.409(11) .
C0AA H0AB 0.9300 .
C0AA C6 1.369(14) .
C2AA H2AA 0.9300 .
C2AA C1AA 1.405(12) .
C2AA C3A 1.372(12) .
C6 H6 0.9300 .
C6 C1AA 1.350(14) .
C4A H4AA 0.9700 .
C4A H4AB 0.9700 .
C4A C7A 1.45(4) .
C7A H7AA 0.9700 .
C7A H7AB 0.9700 .
C19A H19C 0.9700 .
C19A H19D 0.9700 .
C19A C16A 1.52(3) .
C16A H16C 0.9700 .
C16A H16D 0.9700 .

loop_
_smtbx_masks_void_nr
_smtbx_masks_void_average_x
_smtbx_masks_void_average_y
_smtbx_masks_void_average_z
_smtbx_masks_void_volume
_smtbx_masks_void_count_electrons
1 -0.279 0.000 0.000 1283.4 381.0
